data_4089628
loop_
_publ_author_name
'Tronnier, Alexander'
'Poethig, Alexander'
'Herdtweck, Eberhardt'
'Strassner, Thomas'

_publ_section_title
;
 C&#x2227;C* Cyclometalated Platinum(II) NHC Complexes with \b-Ketoimine
 Ligands
;
_journal_issue 4
_journal_name_full Organometallics
_journal_page_first 898
_journal_paper_doi 10.1021/om401023f
_journal_volume 33
_journal_year 2014
_chemical_formula_moiety 'C5 H9 N O'
_chemical_formula_sum 'C5 H9 N O'
_chemical_formula_weight 99.13
_space_group_IT_number 14
_space_group_name_Hall '-P 2ybc'
_space_group_name_H-M_alt 'P 1 21/c 1'
_symmetry_cell_setting monoclinic
_symmetry_Int_Tables_number 14
_symmetry_space_group_name_Hall '-P 2ybc'
_symmetry_space_group_name_H-M 'P 1 21/c 1'
_atom_sites_solution_hydrogens geom
_atom_sites_solution_primary direct
_atom_sites_solution_secondary difmap
_cell_angle_alpha 90
_cell_angle_beta 98.11(4)
_cell_angle_gamma 90
_cell_formula_units_Z 8
_cell_length_a 9.289(3)
_cell_length_b 10.0740(12)
_cell_length_c 13.019(4)
_cell_measurement_reflns_used 37
_cell_measurement_temperature 198
_cell_measurement_theta_max 19.05
_cell_measurement_theta_min 3.81
_cell_volume 1206.1(6)
_computing_cell_refinement 'Dirax/lsq (Duisenberg, 1992)'
_computing_data_collection 'Collect (Nonius BV, 1999)'
_computing_data_reduction 'EvalCCD (Duisenberg et al., 2003)'
_computing_molecular_graphics 'PLATON (Spek, 2011)'
_computing_publication_material 'PLATON (Spek, 2011), enCIFer (Allen, 2004)'
_computing_structure_refinement 'SHELXL-97 (Sheldrick, 1997)'
_computing_structure_solution 'SIR92(Altomare et al., 1994)'
_diffrn_ambient_temperature 198
_diffrn_detector_area_resol_mean 9
_diffrn_measured_fraction_theta_full 0.992
_diffrn_measured_fraction_theta_max 0.992
_diffrn_measurement_device '95mm CCD camera on \k-goniostat'
_diffrn_measurement_device_type KappaCCD
_diffrn_measurement_method \f
_diffrn_radiation_monochromator 'horizonally mounted graphite crystal'
_diffrn_radiation_probe x-ray
_diffrn_radiation_type MoK\a
_diffrn_radiation_wavelength 0.71073
_diffrn_radiation_wavelength_id x-ray
_diffrn_reflns_av_R_equivalents 0.0523
_diffrn_reflns_av_sigmaI/netI 0.0374
_diffrn_reflns_limit_h_max 11
_diffrn_reflns_limit_h_min -11
_diffrn_reflns_limit_k_max 11
_diffrn_reflns_limit_k_min -12
_diffrn_reflns_limit_l_max 16
_diffrn_reflns_limit_l_min -16
_diffrn_reflns_number 12435
_diffrn_reflns_reduction_process
;
;
_diffrn_reflns_theta_full 26.40
_diffrn_reflns_theta_max 26.40
_diffrn_reflns_theta_min 4.87
_diffrn_source 'fine-focus sealed tube'
_exptl_absorpt_coefficient_mu 0.076
_exptl_absorpt_correction_T_max 0.989
_exptl_absorpt_correction_T_min 0.962
_exptl_absorpt_correction_type multi-scan
_exptl_absorpt_process_details 'SADABS, Bruker, 2002'
_exptl_crystal_colour colorless
_exptl_crystal_density_diffrn 1.092
_exptl_crystal_density_method 'Not Measured'
_exptl_crystal_description block
_exptl_crystal_F_000 432
_exptl_crystal_size_max 0.500
_exptl_crystal_size_mid 0.150
_exptl_crystal_size_min 0.150
_refine_diff_density_max 0.263
_refine_diff_density_min -0.209
_refine_diff_density_rms 0.043
_refine_ls_extinction_method none
_refine_ls_goodness_of_fit_ref 1.435
_refine_ls_hydrogen_treatment constr
_refine_ls_matrix_type full
_refine_ls_number_parameters 131
_refine_ls_number_reflns 2462
_refine_ls_number_restraints 0
_refine_ls_restrained_S_all 1.435
_refine_ls_R_factor_all 0.0905
_refine_ls_R_factor_gt 0.0569
_refine_ls_shift/su_max 0.000
_refine_ls_shift/su_mean 0.000
_refine_ls_structure_factor_coef Fsqd
_refine_ls_weighting_details 'calc w=1/[\s^2^(Fo^2^)+(0.0747P)^2^]         where P=(Fo^2^+2Fc^2^)/3'
_refine_ls_weighting_scheme calc
_refine_ls_wR_factor_gt 0.1499
_refine_ls_wR_factor_ref 0.1700
_reflns_number_gt 1673
_reflns_number_total 2462
_reflns_threshold_expression I>2\s(I)
_cod_data_source_file om401023f_si_002.cif
_cod_data_source_block Compound_13
_cod_depositor_comments
;
The following automatic conversions were performed:

data item '_symmetry_cell_setting' value 'Monoclinic' was changed to
'monoclinic' in accordance with the
/home/saulius/struct/COD-crude-data/automatic-downloads/DataCite-retrospective/ACS/depositions/lib/dictionaries/cif_core.dic
dictionary named 'cif_core.dic' version 2.4.2 last updated on
2011-04-26.

Automatic conversion script
Id: cif_fix_values 6909 2019-04-08 15:41:33Z antanas 
;
_cod_original_sg_symbol_H-M 'P 21/c'
_cod_database_code 4089628

loop_
_symmetry_equiv_pos_site_id
_symmetry_equiv_pos_as_xyz
1 x,y,z
2 -x,1/2+y,1/2-z
3 -x,-y,-z
4 x,1/2-y,1/2+z

loop_
_atom_site_aniso_label
_atom_site_aniso_U_11
_atom_site_aniso_U_22
_atom_site_aniso_U_33
_atom_site_aniso_U_23
_atom_site_aniso_U_13
_atom_site_aniso_U_12
O1 0.0658(9) 0.0353(8) 0.0601(9) 0.0051(6) 0.0188(7) 0.0007(7)
N1 0.0697(11) 0.0323(9) 0.0439(9) 0.0017(7) 0.0163(8) 0.0016(8)
C1 0.0603(13) 0.0460(13) 0.0688(14) -0.0153(10) 0.0135(10) -0.0034(10)
C2 0.0348(9) 0.0401(11) 0.0504(11) -0.0015(9) 0.0087(7) -0.0024(8)
C3 0.0390(10) 0.0428(11) 0.0394(10) 0.0011(8) 0.0084(7) -0.0027(8)
C4 0.0313(9) 0.0357(10) 0.0421(10) 0.0046(8) 0.0028(7) -0.0011(7)
C5 0.0479(11) 0.0386(11) 0.0562(12) 0.0093(9) 0.0069(8) -0.0020(9)
O3 0.0534(8) 0.0344(8) 0.0644(9) 0.0030(6) 0.0167(6) -0.0016(6)
N2 0.0489(9) 0.0317(9) 0.0593(10) -0.0039(7) 0.0182(7) 0.0005(7)
C7 0.0678(14) 0.0433(13) 0.0680(14) -0.0097(10) 0.0149(11) 0.0076(10)
C8 0.0457(10) 0.0379(11) 0.0398(10) 0.0011(8) 0.0047(7) 0.0060(8)
C9 0.0373(9) 0.0426(11) 0.0473(10) -0.0032(8) 0.0108(7) 0.0000(8)
C10 0.0387(10) 0.0383(10) 0.0372(10) 0.0013(8) 0.0011(7) -0.0018(8)
C11 0.0558(12) 0.0436(12) 0.0570(12) -0.0077(10) 0.0098(9) -0.0105(10)

loop_
_atom_site_label
_atom_site_type_symbol
_atom_site_thermal_displace_type
_atom_site_fract_x
_atom_site_fract_y
_atom_site_fract_z
_atom_site_occupancy
_atom_site_U_iso_or_equiv
_atom_site_calc_flag
_atom_site_refinement_flags
O1 O Uani 0.84125(15) 0.22297(13) 0.20855(11) 1.000 0.0528(5) d .
N1 N Uani 0.82668(18) 0.48305(16) 0.25076(12) 1.000 0.0478(6) d .
C1 C Uani 0.8823(2) 0.1518(2) 0.04122(17) 1.000 0.0580(8) d .
C2 C Uani 0.85993(18) 0.25784(19) 0.11903(15) 1.000 0.0415(6) d .
C3 C Uani 0.86312(18) 0.3928(2) 0.08844(13) 1.000 0.0401(6) d .
C4 C Uani 0.84775(17) 0.49851(18) 0.15326(13) 1.000 0.0366(6) d .
C5 C Uani 0.8567(2) 0.63905(19) 0.11585(16) 1.000 0.0476(7) d .
O3 O Uani 0.24253(14) 0.22060(13) 0.14439(11) 1.000 0.0499(5) d .
N2 N Uani 0.23823(17) 0.47812(16) 0.19979(12) 1.000 0.0456(5) d .
C7 C Uani 0.4383(2) 0.1373(2) 0.06448(17) 1.000 0.0592(8) d .
C8 C Uani 0.3614(2) 0.24763(19) 0.11283(14) 1.000 0.0413(6) d .
C9 C Uani 0.42282(19) 0.3754(2) 0.11867(14) 1.000 0.0419(6) d .
C10 C Uani 0.36162(18) 0.48482(19) 0.15992(13) 1.000 0.0385(6) d .
C11 C Uani 0.4311(2) 0.6186(2) 0.15816(16) 1.000 0.0520(7) d .
H1A H Uiso 0.88390 0.06450 0.07460 0.500 0.0870 c RP
H1B H Uiso 0.97490 0.16700 0.01520 0.500 0.0870 c RP
H1C H Uiso 0.80250 0.15500 -0.01670 0.500 0.0870 c RP
H1D H Uiso 0.89030 0.19320 -0.02590 0.500 0.0870 c RP
H1E H Uiso 0.79940 0.09070 0.03350 0.500 0.0870 c RP
H1F H Uiso 0.97170 0.10270 0.06540 0.500 0.0870 c RP
H1G H Uiso 0.82190 0.40280 0.27670 1.000 0.0570 c R
H1H H Uiso 0.81740 0.55300 0.28980 1.000 0.0570 c R
H3A H Uiso 0.87670 0.41150 0.01890 1.000 0.0480 c R
H5A H Uiso 0.85840 0.70010 0.17460 0.500 0.0710 c RP
H5B H Uiso 0.77190 0.65840 0.06420 0.500 0.0710 c RP
H5C H Uiso 0.94570 0.65030 0.08430 0.500 0.0710 c RP
H5D H Uiso 0.85900 0.63910 0.04080 0.500 0.0710 c RP
H5E H Uiso 0.94540 0.68080 0.15120 0.500 0.0710 c RP
H5F H Uiso 0.77160 0.68890 0.13110 0.500 0.0710 c RP
H2A H Uiso 0.19200 0.40200 0.20070 1.000 0.0550 c R
H2B H Uiso 0.20250 0.54980 0.22540 1.000 0.0550 c R
H7A H Uiso 0.40580 0.05150 0.08830 0.500 0.0890 c RP
H7B H Uiso 0.54350 0.14600 0.08490 0.500 0.0890 c RP
H7C H Uiso 0.41560 0.14250 -0.01120 0.500 0.0890 c RP
H7D H Uiso 0.50410 0.17520 0.01970 0.500 0.0890 c RP
H7E H Uiso 0.36640 0.08060 0.02300 0.500 0.0890 c RP
H7F H Uiso 0.49430 0.08420 0.11920 0.500 0.0890 c RP
H9A H Uiso 0.51240 0.38740 0.09250 1.000 0.0500 c R
H11A H Uiso 0.40870 0.67100 0.21740 0.500 0.0780 c RP
H11B H Uiso 0.39330 0.66430 0.09350 0.500 0.0780 c RP
H11C H Uiso 0.53670 0.60830 0.16250 0.500 0.0780 c RP
H11D H Uiso 0.48380 0.62470 0.09820 0.500 0.0780 c RP
H11E H Uiso 0.49910 0.63140 0.22210 0.500 0.0780 c RP
H11F H Uiso 0.35580 0.68740 0.15310 0.500 0.0780 c RP

loop_
_atom_type_symbol
_atom_type_description
_atom_type_scat_dispersion_real
_atom_type_scat_dispersion_imag
_atom_type_scat_source
C C 0.0033 0.0016 ' International Tables Vol C Tables 4.2.6.8 and 6.1.1.4'
H H 0.0000 0.0000 ' International Tables Vol C Tables 4.2.6.8 and 6.1.1.4'
N N 0.0061 0.0033 ' International Tables Vol C Tables 4.2.6.8 and 6.1.1.4'
O O 0.0106 0.0060 ' International Tables Vol C Tables 4.2.6.8 and 6.1.1.4'

loop_
_geom_angle_atom_site_label_1
_geom_angle_atom_site_label_2
_geom_angle_atom_site_label_3
_geom_angle
_geom_angle_publ_flag
C4 N1 H1G 120.00 no
C4 N1 H1H 120.00 no
H1G N1 H1H 120.00 no
C10 N2 H2A 120.00 no
H2A N2 H2B 120.00 no
C10 N2 H2B 120.00 no
O1 C2 C1 118.50(18) yes
O1 C2 C3 122.77(18) yes
C1 C2 C3 118.72(17) no
C2 C3 C4 124.10(17) no
N1 C4 C5 116.42(17) yes
C3 C4 C5 120.93(16) no
N1 C4 C3 122.65(17) yes
C2 C1 H1B 109.00 no
C2 C1 H1E 109.00 no
C2 C1 H1C 109.00 no
C2 C1 H1D 109.00 no
C2 C1 H1A 109.00 no
H1A C1 H1D 141.00 no
H1A C1 H1E 56.00 no
H1A C1 H1F 56.00 no
H1B C1 H1C 110.00 no
H1B C1 H1D 56.00 no
H1B C1 H1E 141.00 no
H1B C1 H1F 56.00 no
H1C C1 H1D 56.00 no
H1C C1 H1E 56.00 no
H1C C1 H1F 141.00 no
H1D C1 H1E 109.00 no
H1D C1 H1F 109.00 no
C2 C1 H1F 109.00 no
H1A C1 H1B 110.00 no
H1A C1 H1C 109.00 no
H1E C1 H1F 110.00 no
C2 C3 H3A 118.00 no
C4 C3 H3A 118.00 no
C4 C5 H5C 109.00 no
C4 C5 H5B 109.00 no
C4 C5 H5F 110.00 no
C4 C5 H5D 109.00 no
C4 C5 H5E 109.00 no
H5A C5 H5D 141.00 no
H5A C5 H5E 56.00 no
H5A C5 H5F 56.00 no
H5B C5 H5C 109.00 no
H5B C5 H5D 56.00 no
H5A C5 H5B 109.00 no
H5A C5 H5C 109.00 no
C4 C5 H5A 109.00 no
H5C C5 H5E 56.00 no
H5C C5 H5F 141.00 no
H5D C5 H5E 109.00 no
H5D C5 H5F 109.00 no
H5E C5 H5F 109.00 no
H5B C5 H5E 141.00 no
H5B C5 H5F 56.00 no
H5C C5 H5D 56.00 no
C7 C8 C9 119.05(17) no
O3 C8 C7 117.74(17) yes
O3 C8 C9 123.20(18) yes
C8 C9 C10 124.40(17) no
N2 C10 C9 122.49(18) yes
N2 C10 C11 116.80(17) yes
C9 C10 C11 120.68(16) no
C8 C7 H7A 109.00 no
C8 C7 H7B 110.00 no
C8 C7 H7C 109.00 no
C8 C7 H7D 109.00 no
C8 C7 H7E 109.00 no
C8 C7 H7F 109.00 no
H7A C7 H7B 109.00 no
H7A C7 H7C 109.00 no
H7A C7 H7D 141.00 no
H7A C7 H7E 56.00 no
H7A C7 H7F 56.00 no
H7B C7 H7C 109.00 no
H7B C7 H7D 56.00 no
H7B C7 H7E 141.00 no
H7B C7 H7F 56.00 no
H7C C7 H7D 56.00 no
H7C C7 H7E 56.00 no
H7C C7 H7F 141.00 no
H7D C7 H7E 109.00 no
H7D C7 H7F 109.00 no
H7E C7 H7F 109.00 no
C8 C9 H9A 118.00 no
C10 C9 H9A 118.00 no
C10 C11 H11A 109.00 no
C10 C11 H11B 109.00 no
C10 C11 H11C 110.00 no
C10 C11 H11D 109.00 no
C10 C11 H11E 109.00 no
C10 C11 H11F 109.00 no
H11A C11 H11B 109.00 no
H11A C11 H11C 109.00 no
H11A C11 H11D 141.00 no
H11A C11 H11E 56.00 no
H11A C11 H11F 56.00 no
H11B C11 H11C 109.00 no
H11B C11 H11D 56.00 no
H11B C11 H11E 141.00 no
H11B C11 H11F 56.00 no
H11C C11 H11D 56.00 no
H11C C11 H11E 56.00 no
H11C C11 H11F 141.00 no
H11D C11 H11E 110.00 no
H11D C11 H11F 110.00 no
H11E C11 H11F 109.00 no

loop_
_geom_bond_atom_site_label_1
_geom_bond_atom_site_label_2
_geom_bond_distance
_geom_bond_publ_flag
O1 C2 1.253(2) yes
O3 C8 1.261(2) yes
N1 C4 1.321(2) yes
N1 H1G 0.8800 no
N1 H1H 0.8800 no
N2 C10 1.325(2) yes
N2 H2B 0.8800 no
N2 H2A 0.8800 no
C1 C2 1.507(3) no
C2 C3 1.418(3) no
C3 C4 1.379(3) no
C4 C5 1.503(3) no
C1 H1B 0.9800 no
C1 H1C 0.9800 no
C1 H1D 0.9800 no
C1 H1A 0.9800 no
C1 H1E 0.9800 no
C1 H1F 0.9800 no
C3 H3A 0.9500 no
C5 H5B 0.9800 no
C5 H5C 0.9800 no
C5 H5D 0.9800 no
C5 H5E 0.9800 no
C5 H5F 0.9800 no
C5 H5A 0.9800 no
C7 C8 1.506(3) no
C8 C9 1.406(3) no
C9 C10 1.383(3) no
C10 C11 1.496(3) no
C7 H7A 0.9800 no
C7 H7B 0.9800 no
C7 H7C 0.9800 no
C7 H7D 0.9800 no
C7 H7E 0.9800 no
C7 H7F 0.9800 no
C9 H9A 0.9500 no
C11 H11A 0.9800 no
C11 H11B 0.9800 no
C11 H11C 0.9800 no
C11 H11D 0.9800 no
C11 H11E 0.9800 no
C11 H11F 0.9800 no

loop_
_geom_hbond_atom_site_label_D
_geom_hbond_atom_site_label_H
_geom_hbond_atom_site_label_A
_geom_hbond_distance_DH
_geom_hbond_distance_HA
_geom_hbond_distance_DA
_geom_hbond_angle_DHA
_geom_hbond_site_symmetry_A
_geom_hbond_publ_flag
N1 H1G O1 0.8800 2.0400 2.684(2) 130.00 . yes
N1 H1H O3 0.8800 2.0100 2.873(2) 167.00 2_655 yes
N2 H2A O3 0.8800 2.0500 2.695(2) 129.00 . yes
N2 H2B O1 0.8800 2.0100 2.881(2) 170.00 2_655 yes
C5 H5E O1 0.9800 2.5300 3.465(3) 159.00 2_755 yes

loop_
_geom_torsion_atom_site_label_1
_geom_torsion_atom_site_label_2
_geom_torsion_atom_site_label_3
_geom_torsion_atom_site_label_4
_geom_torsion
_geom_torsion_publ_flag
O1 C2 C3 C4 0.7(3) no
C1 C2 C3 C4 -178.31(17) no
C2 C3 C4 N1 -0.8(3) no
C2 C3 C4 C5 178.21(17) no
O3 C8 C9 C10 0.6(3) no
C7 C8 C9 C10 179.09(18) no
C8 C9 C10 N2 1.1(3) no
C8 C9 C10 C11 -176.97(18) no
